data_2016490
loop_
_publ_author_name
'G\"orbitz, Carl Henrik'
'Hartviksen, Lars Male'

_publ_section_title
;
 The monohydrates of the four polar dipeptides
 <small>L</small>-seryl-<small>L</small>-asparagine,
 <small>L</small>-seryl-<small>L</small>-tyrosine,
 <small>L</small>-tryptophanyl-<small>L</small>-serine and
 <small>L</small>-tyrosyl-<small>L</small>-tryptophan
;
_journal_coeditor_code GG3137
_journal_issue 3
_journal_name_full 'Acta Crystallographica Section C'
_journal_page_first o171
_journal_page_last o176
_journal_paper_doi 10.1107/S0108270108004228
_journal_volume 64
_journal_year 2008
_chemical_formula_iupac 'C7 H13 N3 O5, H2 O'
_chemical_formula_moiety 'C7 H13 N3 O5, H2 O'
_chemical_formula_sum 'C7 H15 N3 O6'
_chemical_formula_weight 237.22
_chemical_name_systematic
;
L-Seryl-L-asparagine monohydrate
;
_space_group_IT_number 1
_space_group_name_Hall 'P 1'
_symmetry_cell_setting triclinic
_symmetry_space_group_name_Hall 'P 1'
_symmetry_space_group_name_H-M 'P 1'
_atom_sites_solution_hydrogens geom
_atom_sites_solution_primary direct
_atom_sites_solution_secondary difmap
_audit_creation_method SHELXL-97
_cell_angle_alpha 115.6910(10)
_cell_angle_beta 90.2660(10)
_cell_angle_gamma 104.9570(10)
_cell_formula_units_Z 1
_cell_length_a 4.75470(10)
_cell_length_b 7.5121(2)
_cell_length_c 8.5626(2)
_cell_measurement_reflns_used 2419
_cell_measurement_temperature 105(2)
_cell_measurement_theta_max 28.3
_cell_measurement_theta_min 2.7
_cell_volume 263.870(11)
_computing_cell_refinement 'SAINT (Bruker, 2001)'
_computing_data_collection 'SMART (Bruker, 1998)'
_computing_data_reduction 'SAINT (Bruker, 2001)'
_computing_molecular_graphics 'SHELXTL (Version 6.10; Sheldrick, 2008)'
_computing_publication_material 'SHELXTL (Version 6.10; Sheldrick, 2008)'
_computing_structure_refinement 'SHELXTL (Version 6.10; Sheldrick, 2008)'
_computing_structure_solution 'SHELXTL (Version 6.10; Sheldrick, 2008)'
_diffrn_ambient_temperature 105(2)
_diffrn_detector_area_resol_mean 8.3
_diffrn_measured_fraction_theta_full 0.983
_diffrn_measured_fraction_theta_max 0.983
_diffrn_measurement_device_type 'Siemens SMART CCD diffractometer'
_diffrn_measurement_method 'Sets of exposures each taken over 0.3\% \w rotation'
_diffrn_radiation_monochromator graphite
_diffrn_radiation_source 'fine-focus sealed tube'
_diffrn_radiation_type MoK\a
_diffrn_radiation_wavelength 0.71073
_diffrn_reflns_av_R_equivalents 0.0165
_diffrn_reflns_av_sigmaI/netI 0.0233
_diffrn_reflns_limit_h_max 6
_diffrn_reflns_limit_h_min -6
_diffrn_reflns_limit_k_max 10
_diffrn_reflns_limit_k_min -9
_diffrn_reflns_limit_l_max 11
_diffrn_reflns_limit_l_min -11
_diffrn_reflns_number 2522
_diffrn_reflns_theta_full 28.31
_diffrn_reflns_theta_max 28.31
_diffrn_reflns_theta_min 2.66
_diffrn_standards_decay_% 0
_diffrn_standards_number 0
_exptl_absorpt_coefficient_mu 0.130
_exptl_absorpt_correction_T_max 0.9743
_exptl_absorpt_correction_T_min 0.8381
_exptl_absorpt_correction_type multi-scan
_exptl_absorpt_process_details '(SADABS; Sheldrick, 1996)'
_exptl_crystal_colour colourless
_exptl_crystal_density_diffrn 1.493
_exptl_crystal_density_method 'not measured'
_exptl_crystal_description block
_exptl_crystal_F_000 126
_exptl_crystal_size_max 0.30
_exptl_crystal_size_mid 0.25
_exptl_crystal_size_min 0.20
_refine_diff_density_max 0.291
_refine_diff_density_min -0.208
_refine_ls_extinction_method none
_refine_ls_goodness_of_fit_ref 1.089
_refine_ls_hydrogen_treatment refxyz
_refine_ls_matrix_type full
_refine_ls_number_parameters 190
_refine_ls_number_reflns 1289
_refine_ls_number_restraints 3
_refine_ls_restrained_S_all 1.087
_refine_ls_R_factor_all 0.0254
_refine_ls_R_factor_gt 0.0253
_refine_ls_shift/su_max 0.002
_refine_ls_shift/su_mean 0.000
_refine_ls_structure_factor_coef Fsqd
_refine_ls_weighting_details 'w=1/[\s^2^(Fo^2^)+(0.0446P)^2^+0.0335P] where P=(Fo^2^+2Fc^2^)/3'
_refine_ls_weighting_scheme calc
_refine_ls_wR_factor_gt 0.0668
_refine_ls_wR_factor_ref 0.0669
_reflns_number_gt 1281
_reflns_number_total 1289
_reflns_threshold_expression I>2\s(I)
_cod_data_source_file gg3137.cif
_cod_data_source_block SN
_cod_database_code 2016490
_cod_database_fobs_code 2016490

loop_
_symmetry_equiv_pos_as_xyz
'x, y, z'

loop_
_atom_site_type_symbol
_atom_site_label
_atom_site_fract_x
_atom_site_fract_y
_atom_site_fract_z
_atom_site_U_iso_or_equiv
_atom_site_adp_type
_atom_site_calc_flag
_atom_site_occupancy
O O1 0.8448(3) 1.22469(17) 0.81811(16) 0.0235(3) Uani d 1
H H5 0.928(7) 1.258(5) 0.915(4) 0.035 Uiso d 1
O O2 0.9515(2) 0.61709(17) 0.57196(15) 0.0203(3) Uani d 1
O O3 0.6661(3) -0.06442(18) 0.25320(16) 0.0209(2) Uani d 1
O O4 0.1441(3) 0.35031(18) 0.12595(15) 0.0227(3) Uani d 1
O O5 0.3046(2) 0.07138(16) 0.01594(14) 0.0159(2) Uani d 1
N N1 0.7140(3) 0.86205(18) 0.87460(15) 0.0124(2) Uani d 1
H H1 0.642(5) 0.742(4) 0.873(3) 0.019 Uiso d 1
H H2 0.618(5) 0.948(4) 0.949(3) 0.019 Uiso d 1
H H3 0.889(6) 0.908(4) 0.906(3) 0.019 Uiso d 1
N N2 0.4876(3) 0.52295(18) 0.43487(15) 0.0126(2) Uani d 1
H H4 0.322(5) 0.552(3) 0.446(3) 0.015 Uiso d 1
N N3 0.1800(3) -0.2081(2) 0.2418(2) 0.0210(3) Uani d 1
H H6 0.197(6) -0.326(5) 0.200(4) 0.025 Uiso d 1
H H7 0.007(6) -0.193(4) 0.248(3) 0.025 Uiso d 1
C C1 0.6593(3) 0.8486(2) 0.69714(18) 0.0123(3) Uani d 1
H H11 0.454(5) 0.844(4) 0.680(3) 0.015 Uiso d 1
C C2 0.8700(3) 1.0348(2) 0.68728(19) 0.0165(3) Uani d 1
H H21 1.071(5) 1.034(4) 0.705(3) 0.020 Uiso d 1
H H22 0.829(5) 1.025(4) 0.575(3) 0.020 Uiso d 1
C C3 0.7128(3) 0.6494(2) 0.56081(18) 0.0124(3) Uani d 1
C C4 0.4933(3) 0.3171(2) 0.30937(17) 0.0114(3) Uani d 1
H H41 0.685(5) 0.320(3) 0.288(3) 0.014 Uiso d 1
C C5 0.3727(3) 0.1646(2) 0.38577(19) 0.0148(3) Uani d 1
H H51 0.473(5) 0.216(4) 0.494(3) 0.018 Uiso d 1
H H52 0.163(5) 0.152(4) 0.394(3) 0.018 Uiso d 1
C C6 0.4173(3) -0.0465(2) 0.28399(18) 0.0147(3) Uani d 1
C C7 0.3016(3) 0.2442(2) 0.13613(18) 0.0131(3) Uani d 1
O O1W 0.4833(3) 0.4668(2) 0.8323(2) 0.0290(3) Uani d 1
H H1W 0.585(8) 0.384(5) 0.831(5) 0.044 Uiso d 1
H H2W 0.317(8) 0.425(5) 0.842(5) 0.044 Uiso d 1

loop_
_atom_site_aniso_label
_atom_site_aniso_U_11
_atom_site_aniso_U_22
_atom_site_aniso_U_33
_atom_site_aniso_U_12
_atom_site_aniso_U_13
_atom_site_aniso_U_23
O1 0.0395(7) 0.0113(5) 0.0161(5) 0.0064(5) -0.0041(5) 0.0036(4)
O2 0.0120(5) 0.0189(5) 0.0203(5) 0.0066(4) -0.0009(4) -0.0010(5)
O3 0.0167(5) 0.0198(5) 0.0249(6) 0.0083(4) 0.0014(4) 0.0072(5)
O4 0.0278(6) 0.0184(6) 0.0173(5) 0.0123(5) -0.0065(4) 0.0008(4)
O5 0.0158(5) 0.0141(5) 0.0126(4) 0.0060(4) -0.0004(4) 0.0004(4)
N1 0.0122(5) 0.0108(5) 0.0119(5) 0.0023(4) 0.0018(4) 0.0036(4)
N2 0.0109(5) 0.0108(5) 0.0121(5) 0.0042(4) 0.0000(4) 0.0010(5)
N3 0.0189(7) 0.0128(6) 0.0297(7) 0.0051(5) 0.0033(5) 0.0080(5)
C1 0.0120(6) 0.0106(6) 0.0105(6) 0.0026(5) -0.0001(5) 0.0019(5)
C2 0.0223(7) 0.0118(6) 0.0122(6) 0.0018(5) -0.0001(5) 0.0043(5)
C3 0.0111(6) 0.0116(6) 0.0115(6) 0.0027(5) 0.0017(5) 0.0028(5)
C4 0.0111(6) 0.0088(6) 0.0107(6) 0.0028(4) 0.0001(5) 0.0012(5)
C5 0.0177(7) 0.0124(6) 0.0128(6) 0.0042(5) 0.0030(5) 0.0044(5)
C6 0.0172(7) 0.0140(6) 0.0129(6) 0.0057(5) -0.0003(5) 0.0056(5)
C7 0.0118(6) 0.0126(6) 0.0114(6) 0.0025(5) 0.0004(5) 0.0027(5)
O1W 0.0294(7) 0.0166(6) 0.0409(8) 0.0049(5) 0.0140(6) 0.0137(5)

loop_
_atom_type_symbol
_atom_type_description
_atom_type_scat_dispersion_real
_atom_type_scat_dispersion_imag
_atom_type_scat_source
C C 0.0033 0.0016 'International Tables Vol C Tables 4.2.6.8 and 6.1.1.4'
H H 0.0000 0.0000 'International Tables Vol C Tables 4.2.6.8 and 6.1.1.4'
N N 0.0061 0.0033 'International Tables Vol C Tables 4.2.6.8 and 6.1.1.4'
O O 0.0106 0.0060 'International Tables Vol C Tables 4.2.6.8 and 6.1.1.4'

loop_
_geom_angle_atom_site_label_1
_geom_angle_atom_site_label_2
_geom_angle_atom_site_label_3
_geom_angle
C2 O1 H5 114(2)
C1 N1 H1 110.8(16)
C1 N1 H2 108.5(15)
H1 N1 H2 107(2)
C1 N1 H3 108.0(17)
H1 N1 H3 112(2)
H2 N1 H3 110(2)
C3 N2 C4 121.07(12)
C3 N2 H4 117.7(15)
C4 N2 H4 119.2(15)
C6 N3 H6 120.1(19)
C6 N3 H7 121.1(18)
H6 N3 H7 119(3)
N1 C1 C2 109.67(11)
N1 C1 C3 108.51(12)
C2 C1 C3 109.56(11)
N1 C1 H11 106.7(13)
C2 C1 H11 112.0(13)
C3 C1 H11 110.3(14)
O1 C2 C1 112.28(12)
O1 C2 H21 107.0(14)
C1 C2 H21 109.6(14)
O1 C2 H22 109.8(15)
C1 C2 H22 108.5(15)
H21 C2 H22 110(2)
O2 C3 N2 125.02(13)
O2 C3 C1 119.83(12)
N2 C3 C1 115.15(12)
N2 C4 C7 111.01(11)
N2 C4 C5 109.02(11)
C7 C4 C5 108.53(12)
N2 C4 H41 109.2(14)
C7 C4 H41 109.1(14)
C5 C4 H41 110.0(14)
C6 C5 C4 114.41(12)
C6 C5 H51 105.3(15)
C4 C5 H51 108.2(15)
C6 C5 H52 110.2(14)
C4 C5 H52 108.7(14)
H51 C5 H52 110(2)
O3 C6 N3 123.02(14)
O3 C6 C5 120.62(13)
N3 C6 C5 116.19(13)
O4 C7 O5 124.91(13)
O4 C7 C4 119.34(12)
O5 C7 C4 115.62(12)
H1W O1W H2W 112(3)

loop_
_geom_bond_atom_site_label_1
_geom_bond_atom_site_label_2
_geom_bond_distance
O1 C2 1.4170(19)
O1 H5 0.82(3)
O2 C3 1.2315(18)
O3 C6 1.2413(19)
O4 C7 1.2539(19)
O5 C7 1.2631(17)
N1 C1 1.4955(18)
N1 H1 0.87(3)
N1 H2 0.91(3)
N1 H3 0.81(3)
N2 C3 1.3372(18)
N2 C4 1.4587(16)
N2 H4 0.86(2)
N3 C6 1.336(2)
N3 H6 0.83(3)
N3 H7 0.86(3)
C1 C2 1.5320(19)
C1 C3 1.5336(19)
C1 H11 0.98(2)
C2 H21 0.97(3)
C2 H22 0.94(3)
C4 C7 1.5349(19)
C4 C5 1.5436(19)
C4 H41 0.93(2)
C5 C6 1.516(2)
C5 H51 0.91(3)
C5 H52 0.98(2)
O1W H1W 0.88(4)
O1W H2W 0.79(4)

loop_
_geom_hbond_atom_site_label_D
_geom_hbond_atom_site_label_H
_geom_hbond_atom_site_label_A
_geom_hbond_site_symmetry_A
_geom_hbond_distance_DH
_geom_hbond_distance_HA
_geom_hbond_distance_DA
_geom_hbond_angle_DHA
_geom_hbond_publ_flag
N1 H1 O1W 1_555 0.88(3) 1.88(3) 2.7446(18) 171(2) y
N1 H2 O5 1_566 0.91(3) 1.92(3) 2.7712(16) 156(2) y
N1 H3 O5 1_666 0.81(3) 2.03(3) 2.8037(17) 169(2) y
N2 H4 O2 1_455 0.86(2) 2.12(2) 2.9349(16) 156(2) y
O1 H5 O4 1_666 0.81(3) 1.82(3) 2.6418(16) 174(3) y
C1 H11 O2 1_455 0.98(2) 2.45(2) 3.2908(18) 144.5(18) y
N3 H6 O4 1_545 0.82(3) 2.17(3) 2.9784(18) 165(3) y
N3 H7 O3 1_455 0.86(2) 2.08(3) 2.9014(19) 160(3) y
C5 H52 O3 1_455 0.98(2) 2.44(2) 3.2899(19) 144.2(19) y
O1W H1W O1 1_545 0.88(4) 1.90(4) 2.775(2) 173(3) y
O1W H2W O1 1_445 0.78(4) 2.31(4) 3.081(2) 165(3) y

loop_
_geom_torsion_atom_site_label_1
_geom_torsion_atom_site_label_2
_geom_torsion_atom_site_label_3
_geom_torsion_atom_site_label_4
_geom_torsion
_geom_torsion_publ_flag
N1 C1 C3 N2 124.40(13) y
C1 C3 N2 C4 -172.27(12) y
C3 N2 C4 C7 -153.03(13) y
N2 C4 C7 O4 -7.36(19) y
N1 C1 C2 O1 -57.08(15) y
N2 C4 C5 C6 -169.42(11) y
C4 C5 C6 O3 54.70(19) y
C4 C5 C6 N3 -129.80(14) y
C3 C1 C2 O1 -176.08(12) ?
C4 N2 C3 O2 8.5(2) ?
N1 C1 C3 O2 -56.29(18) ?
C2 C1 C3 O2 63.42(17) ?
C2 C1 C3 N2 -115.88(14) ?
C3 N2 C4 C5 87.47(15) ?
C7 C4 C5 C6 69.55(15) ?
C5 C4 C7 O4 112.43(15) ?
N2 C4 C7 O5 176.54(12) ?
C5 C4 C7 O5 -63.66(15) ?

loop_
_cod_related_entry_id
_cod_related_entry_database
_cod_related_entry_code
1 ChemSpider 21195317
